data_4305692
loop_
_publ_author_name
'Gang Si'
'Wen-Guang Wang'
'Hong-Yan Wang'
'Chen-Ho Tung'
'Li-Zhu Wu'

_publ_section_title
;
Facile Synthesis and Functionality-Dependent Electrochemistry of Fe-Only
Hydrogenase Mimics
;
_journal_name_full 'Inorganic Chemistry'
_journal_page_first 8101
_journal_page_last 8111
_journal_paper_doi 10.1021/ic800676y
_journal_volume 47
_journal_year 2008
_chemical_formula_sum 'C25 H17 Fe2 N O8 S2'
_chemical_formula_weight 635.24
_chemical_name_systematic
; 
 ? 
;
_space_group_IT_number 19
_symmetry_cell_setting orthorhombic
_symmetry_space_group_name_Hall 'P 2ac 2ab'
_symmetry_space_group_name_H-M 'P 21 21 21'
_atom_sites_solution_hydrogens geom
_atom_sites_solution_primary direct
_atom_sites_solution_secondary difmap
_audit_creation_method SHELXL-97
_cell_angle_alpha 90.00
_cell_angle_beta 90.00
_cell_angle_gamma 90.00
_cell_formula_units_Z 4
_cell_length_a 9.1855(18)
_cell_length_b 10.272(2)
_cell_length_c 28.470(6)
_cell_measurement_temperature 293(2)
_cell_volume 2686.2(9)
_computing_cell_refinement 'Bruker XSCANS'
_computing_data_collection 'Bruker XSCANS'
_computing_data_reduction 'Bruker SHELXTL'
_computing_molecular_graphics 'Bruker SHELXTL'
_computing_publication_material 'Bruker SHELXTL'
_computing_structure_refinement 'SHELXL-97 (Sheldrick, 1997)'
_computing_structure_solution 'SHELXS-97 (Sheldrick, 1990)'
_diffrn_ambient_temperature 293(2)
_diffrn_measured_fraction_theta_full 0.996
_diffrn_measured_fraction_theta_max 0.996
_diffrn_measurement_device_type 'Bruker P4'
_diffrn_measurement_method '\w scans'
_diffrn_radiation_monochromator graphite
_diffrn_radiation_source 'fine-focus sealed tube'
_diffrn_radiation_type MoK\a
_diffrn_radiation_wavelength 0.71073
_diffrn_reflns_av_R_equivalents 0.0363
_diffrn_reflns_av_sigmaI/netI 0.0369
_diffrn_reflns_limit_h_max 10
_diffrn_reflns_limit_h_min -10
_diffrn_reflns_limit_k_max 8
_diffrn_reflns_limit_k_min -12
_diffrn_reflns_limit_l_max 33
_diffrn_reflns_limit_l_min -33
_diffrn_reflns_number 16758
_diffrn_reflns_theta_full 25.02
_diffrn_reflns_theta_max 24.99
_diffrn_reflns_theta_min 2.11
_exptl_absorpt_coefficient_mu 1.284
_exptl_absorpt_correction_T_max 0.791
_exptl_absorpt_correction_T_min 0.732
_exptl_absorpt_correction_type multi-scan
_exptl_absorpt_process_details SADABS
_exptl_crystal_density_diffrn 1.571
_exptl_crystal_density_method 'not measured'
_exptl_crystal_F_000 1288
_exptl_crystal_size_max 0.22
_exptl_crystal_size_mid 0.20
_exptl_crystal_size_min 0.16
_refine_diff_density_max 0.324
_refine_diff_density_min -0.343
_refine_diff_density_rms 0.051
_refine_ls_abs_structure_details 'Flack H D (1983), Acta Cryst. A39, 876-881'
_refine_ls_abs_structure_Flack -0.009(17)
_refine_ls_extinction_coef 0.0046(7)
_refine_ls_extinction_expression Fc^*^=kFc[1+0.001xFc^2^\l^3^/sin(2\q)]^-1/4^
_refine_ls_extinction_method SHELXL
_refine_ls_goodness_of_fit_ref 1.055
_refine_ls_hydrogen_treatment constr
_refine_ls_matrix_type full
_refine_ls_number_parameters 345
_refine_ls_number_reflns 4701
_refine_ls_number_restraints 3
_refine_ls_restrained_S_all 1.180
_refine_ls_R_factor_all 0.0383
_refine_ls_R_factor_gt 0.0344
_refine_ls_shift/su_max 0.000
_refine_ls_shift/su_mean 0.000
_refine_ls_structure_factor_coef Fsqd
_refine_ls_weighting_details 'calc w=1/[\s^2^(Fo^2^)+(0.0483P)^2^+0.0050P] where P=(Fo^2^+2Fc^2^)/3'
_refine_ls_weighting_scheme calc
_refine_ls_wR_factor_gt 0.0813
_refine_ls_wR_factor_ref 0.0838
_reflns_number_gt 4242
_reflns_number_total 4701
_reflns_threshold_expression >2sigma(I)
_cod_data_source_file ic800676y_si_003_3.cif
_cod_data_source_block 6
_cod_depositor_comments
;
The following automatic conversions were performed:
'_symmetry_cell_setting' value 'Orthorhombic' changed to 'orthorhombic'
according to '/home/saulius/struct/CIF-dictionaries/cif_core.dic'
dictionary named 'cif_core.dic' version 2.4.1 from
2010-06-29.

'_exptl_absorpt_correction_type' value 'MULTI-SCAN' changed
to 'multi-scan' according to
'/home/saulius/struct/CIF-dictionaries/cif_core.dic' dictionary named
'cif_core.dic' version 2.4.1 from 2010-06-29.

Automatic conversion script
Id: cif_fix_enum 1527 2010-12-29 10:47:43Z saulius 
;
_cod_database_code 4305692

loop_
_symmetry_equiv_pos_as_xyz
'x, y, z'
'-x+1/2, -y, z+1/2'
'-x, y+1/2, -z+1/2'
'x+1/2, -y+1/2, -z'

loop_
_atom_site_label
_atom_site_type_symbol
_atom_site_fract_x
_atom_site_fract_y
_atom_site_fract_z
_atom_site_U_iso_or_equiv
_atom_site_adp_type
_atom_site_occupancy
_atom_site_symmetry_multiplicity
_atom_site_calc_flag
_atom_site_refinement_flags
_atom_site_disorder_assembly
_atom_site_disorder_group
Fe1 Fe -0.04018(6) 0.14081(6) 0.07531(2) 0.04776(18) Uani 1 1 d . . .
Fe2 Fe -0.19308(6) -0.05801(6) 0.10156(2) 0.05041(19) Uani 1 1 d . . .
S2 S 0.00758(10) -0.02095(9) 0.13207(4) 0.0438(2) Uani 1 1 d . . .
S1 S -0.22407(9) 0.18104(10) 0.11766(4) 0.0468(3) Uani 1 1 d . . .
C7 C -0.1918(4) 0.2044(4) 0.18145(14) 0.0438(9) Uani 1 1 d . . .
H7A H -0.2338 0.2873 0.1906 0.053 Uiso 1 1 calc R . .
H7B H -0.2438 0.1368 0.1983 0.053 Uiso 1 1 calc R . .
C8 C 0.0010(4) 0.0621(4) 0.19133(13) 0.0422(9) Uani 1 1 d . . .
H8A H -0.0582 0.0086 0.2119 0.051 Uiso 1 1 calc R . .
H8B H 0.0990 0.0616 0.2040 0.051 Uiso 1 1 calc R . .
C2 C -0.1247(5) 0.2134(6) 0.02647(18) 0.0722(14) Uani 1 1 d . . .
C4 C -0.3234(5) -0.0446(6) 0.05942(19) 0.0767(15) Uani 1 1 d . . .
C1 C 0.0661(5) 0.2949(5) 0.08442(16) 0.0586(11) Uani 1 1 d . . .
C6 C -0.2787(4) -0.1404(5) 0.15001(17) 0.0591(12) Uani 1 1 d . . .
C3 C 0.0655(5) 0.0379(6) 0.03861(18) 0.0714(13) Uani 1 1 d . . .
C5 C -0.1311(5) -0.2210(5) 0.07432(19) 0.0728(14) Uani 1 1 d . . .
C9 C 0.0153(3) 0.3326(3) 0.19522(12) 0.0346(8) Uani 1 1 d . . .
C14 C -0.0388(4) 0.4651(4) 0.18242(14) 0.0463(9) Uani 1 1 d . . .
H14 H -0.1345 0.4672 0.1718 0.056 Uiso 1 1 calc R . .
C10 C 0.1467(4) 0.3323(3) 0.21075(13) 0.0386(8) Uani 1 1 d . . .
H10 H 0.1927 0.2569 0.2211 0.046 Uiso 1 1 calc R . .
C11 C 0.2178(4) 0.4589(3) 0.21089(13) 0.0418(9) Uani 1 1 d . . .
H11 H 0.3136 0.4568 0.2214 0.050 Uiso 1 1 calc R . .
C12 C 0.1651(4) 0.5940(3) 0.19710(14) 0.0412(9) Uani 1 1 d D . .
C13 C 0.0326(4) 0.5916(4) 0.18370(15) 0.0474(10) Uani 1 1 d . . .
H13 H -0.0162 0.6673 0.1751 0.057 Uiso 1 1 calc R . .
C16 C 0.2992(4) 0.8368(3) 0.19144(14) 0.0456(9) Uani 1 1 d D . .
C17 C 0.3577(4) 0.9696(3) 0.18097(14) 0.0413(9) Uani 1 1 d D . .
C15 C 0.2373(4) 0.7203(3) 0.19563(14) 0.0452(9) Uani 1 1 d D . .
C19 C 0.3981(4) 1.1607(4) 0.12372(14) 0.0436(9) Uani 1 1 d . . .
H19 H 0.3871 1.1898 0.0930 0.052 Uiso 1 1 calc R . .
C22 C 0.4211(4) 1.0558(4) 0.21490(14) 0.0435(9) Uani 1 1 d . . .
H22 H 0.4310 1.0269 0.2457 0.052 Uiso 1 1 calc R . .
C20 C 0.4595(4) 1.2490(3) 0.15729(13) 0.0382(8) Uani 1 1 d D . .
C21 C 0.4720(4) 1.1906(3) 0.20288(14) 0.0404(9) Uani 1 1 d . . .
H21 H 0.5147 1.2396 0.2266 0.048 Uiso 1 1 calc R . .
C18 C 0.3502(4) 1.0240(4) 0.13486(15) 0.0475(10) Uani 1 1 d . . .
H18 H 0.3140 0.9726 0.1106 0.057 Uiso 1 1 calc R . .
N1 N -0.0565(3) 0.2025(3) 0.19484(10) 0.0381(7) Uani 1 1 d . . .
O2 O -0.1814(5) 0.2573(6) -0.00518(15) 0.1175(16) Uani 1 1 d . . .
O1 O 0.1334(4) 0.3923(4) 0.08756(14) 0.0864(12) Uani 1 1 d . . .
O3 O 0.1333(4) -0.0333(5) 0.01653(17) 0.1132(16) Uani 1 1 d . . .
O6 O -0.3279(4) -0.1905(4) 0.18148(13) 0.0835(11) Uani 1 1 d . . .
O4 O -0.4047(4) -0.0324(5) 0.03269(16) 0.1199(17) Uani 1 1 d . . .
O5 O -0.0954(5) -0.3245(5) 0.05721(16) 0.1168(16) Uani 1 1 d . . .
C23 C 0.5043(4) 1.3886(3) 0.14752(13) 0.0430(9) Uani 1 1 d D . .
O7 O 0.4528(3) 1.4477(3) 0.10809(10) 0.0595(8) Uani 1 1 d . . .
O8 O 0.5801(3) 1.4614(3) 0.17161(11) 0.0562(7) Uani 1 1 d . . .
C24 C 0.4827(6) 1.5971(4) 0.09554(18) 0.0689(14) Uani 1 1 d . . .
H24A H 0.4818 1.6480 0.1242 0.083 Uiso 1 1 calc R . .
H24B H 0.5788 1.6050 0.0817 0.083 Uiso 1 1 calc R . .
C25 C 0.3770(6) 1.6492(5) 0.0636(2) 0.0808(16) Uani 1 1 d . . .
H25A H 0.3713 1.5947 0.0363 0.121 Uiso 1 1 calc R . .
H25B H 0.4053 1.7355 0.0545 0.121 Uiso 1 1 calc R . .
H25C H 0.2836 1.6522 0.0787 0.121 Uiso 1 1 calc R . .

loop_
_atom_site_aniso_label
_atom_site_aniso_U_11
_atom_site_aniso_U_22
_atom_site_aniso_U_33
_atom_site_aniso_U_23
_atom_site_aniso_U_13
_atom_site_aniso_U_12
Fe1 0.0289(3) 0.0765(4) 0.0378(3) 0.0064(3) 0.0030(2) -0.0015(3)
Fe2 0.0332(3) 0.0717(4) 0.0463(4) -0.0067(3) -0.0026(2) -0.0105(3)
S2 0.0311(5) 0.0555(5) 0.0449(6) 0.0010(5) -0.0002(4) 0.0011(4)
S1 0.0245(5) 0.0716(7) 0.0442(6) 0.0031(5) -0.0018(4) -0.0001(4)
C7 0.0227(18) 0.064(2) 0.045(2) -0.0036(19) 0.0017(17) -0.0024(16)
C8 0.0308(19) 0.056(2) 0.040(2) 0.0065(18) -0.0040(16) -0.0030(17)
C2 0.049(3) 0.121(4) 0.046(3) 0.016(3) 0.003(2) 0.010(3)
C4 0.052(3) 0.118(4) 0.060(3) -0.009(3) -0.007(3) -0.020(3)
C1 0.041(2) 0.086(3) 0.048(3) 0.013(2) 0.011(2) 0.001(2)
C6 0.040(2) 0.078(3) 0.059(3) -0.009(3) -0.003(2) -0.022(2)
C3 0.044(3) 0.112(4) 0.058(3) -0.004(3) 0.011(2) 0.000(3)
C5 0.061(3) 0.095(4) 0.062(3) -0.021(3) -0.010(3) -0.001(3)
C9 0.0238(17) 0.051(2) 0.0290(18) -0.0033(16) 0.0004(14) 0.0015(14)
C14 0.0284(18) 0.055(2) 0.055(3) 0.0052(19) -0.0098(18) -0.0017(17)
C10 0.0245(18) 0.047(2) 0.044(2) 0.0004(18) 0.0020(15) 0.0037(15)
C11 0.0246(18) 0.057(2) 0.044(2) -0.0061(19) -0.0011(16) -0.0004(16)
C12 0.030(2) 0.053(2) 0.041(2) -0.0013(18) 0.0005(17) -0.0030(15)
C13 0.038(2) 0.049(2) 0.056(3) 0.0095(18) -0.0081(19) 0.0034(16)
C16 0.0276(18) 0.056(2) 0.053(2) 0.0016(19) -0.0018(17) 0.0045(17)
C17 0.0215(17) 0.050(2) 0.052(2) 0.0012(19) -0.0005(16) -0.0019(15)
C15 0.034(2) 0.057(2) 0.044(2) -0.0027(19) -0.0003(17) -0.0003(17)
C19 0.0300(18) 0.064(2) 0.037(2) 0.001(2) -0.0011(16) -0.0067(17)
C22 0.0265(18) 0.062(2) 0.042(2) 0.007(2) -0.0043(16) 0.0044(17)
C20 0.0204(16) 0.054(2) 0.040(2) -0.0035(18) 0.0024(15) 0.0003(16)
C21 0.0212(17) 0.054(2) 0.045(2) -0.0039(17) -0.0057(15) -0.0007(15)
C18 0.0300(19) 0.066(2) 0.047(2) -0.007(2) -0.0024(17) -0.0092(17)
N1 0.0205(15) 0.0514(17) 0.0423(18) 0.0005(14) -0.0037(13) -0.0048(12)
O2 0.083(3) 0.209(5) 0.061(2) 0.035(3) -0.013(2) 0.023(3)
O1 0.064(2) 0.113(3) 0.082(3) 0.003(2) 0.0177(19) -0.035(2)
O3 0.073(3) 0.164(4) 0.103(3) -0.031(3) 0.036(2) 0.014(3)
O6 0.065(2) 0.115(3) 0.070(2) 0.004(2) 0.0103(19) -0.037(2)
O4 0.065(3) 0.209(5) 0.085(3) -0.006(3) -0.039(2) -0.023(3)
O5 0.116(4) 0.130(3) 0.105(3) -0.055(3) -0.002(3) 0.018(3)
C23 0.0277(19) 0.060(2) 0.041(2) -0.0065(19) 0.0047(16) -0.0061(17)
O7 0.0577(17) 0.0664(17) 0.0544(19) 0.0111(16) -0.0100(15) -0.0241(15)
O8 0.0450(16) 0.0623(17) 0.0614(19) -0.0036(16) -0.0091(14) -0.0096(14)
C24 0.069(3) 0.080(3) 0.058(3) 0.018(2) -0.008(2) -0.025(2)
C25 0.079(4) 0.081(3) 0.082(4) 0.021(3) -0.012(3) -0.012(3)

loop_
_atom_type_symbol
_atom_type_description
_atom_type_scat_dispersion_real
_atom_type_scat_dispersion_imag
_atom_type_scat_source
C C 0.0033 0.0016 'International Tables Vol C Tables 4.2.6.8 and 6.1.1.4'
H H 0.0000 0.0000 'International Tables Vol C Tables 4.2.6.8 and 6.1.1.4'
N N 0.0061 0.0033 'International Tables Vol C Tables 4.2.6.8 and 6.1.1.4'
O O 0.0106 0.0060 'International Tables Vol C Tables 4.2.6.8 and 6.1.1.4'
S S 0.1246 0.1234 'International Tables Vol C Tables 4.2.6.8 and 6.1.1.4'
Fe Fe 0.3463 0.8444 'International Tables Vol C Tables 4.2.6.8 and 6.1.1.4'

loop_
_geom_angle_atom_site_label_1
_geom_angle_atom_site_label_2
_geom_angle_atom_site_label_3
_geom_angle
_geom_angle_site_symmetry_1
_geom_angle_site_symmetry_3
_geom_angle_publ_flag
C2 Fe1 C3 91.6(2) . . ?
C2 Fe1 C1 88.9(2) . . ?
C3 Fe1 C1 107.4(2) . . ?
C2 Fe1 S1 90.88(16) . . ?
C3 Fe1 S1 152.63(17) . . ?
C1 Fe1 S1 99.89(14) . . ?
C2 Fe1 S2 157.30(19) . . ?
C3 Fe1 S2 83.23(18) . . ?
C1 Fe1 S2 113.73(14) . . ?
S1 Fe1 S2 84.01(4) . . ?
C2 Fe1 Fe2 108.87(18) . . ?
C3 Fe1 Fe2 89.80(18) . . ?
C1 Fe1 Fe2 155.12(14) . . ?
S1 Fe1 Fe2 63.67(4) . . ?
S2 Fe1 Fe2 49.27(3) . . ?
C4 Fe2 C6 105.7(2) . . ?
C4 Fe2 C5 89.7(2) . . ?
C6 Fe2 C5 91.7(2) . . ?
C4 Fe2 S2 155.08(19) . . ?
C6 Fe2 S2 98.85(13) . . ?
C5 Fe2 S2 93.75(15) . . ?
C4 Fe2 S1 88.3(2) . . ?
C6 Fe2 S1 105.66(16) . . ?
C5 Fe2 S1 162.45(17) . . ?
S2 Fe2 S1 81.08(4) . . ?
C4 Fe2 Fe1 96.58(19) . . ?
C6 Fe2 Fe1 146.04(14) . . ?
C5 Fe2 Fe1 114.09(16) . . ?
S2 Fe2 Fe1 59.58(3) . . ?
S1 Fe2 Fe1 48.97(3) . . ?
C8 S2 Fe2 115.36(12) . . ?
C8 S2 Fe1 106.69(12) . . ?
Fe2 S2 Fe1 71.15(4) . . ?
C7 S1 Fe1 117.10(12) . . ?
C7 S1 Fe2 106.67(13) . . ?
Fe1 S1 Fe2 67.36(3) . . ?
N1 C7 S1 115.9(3) . . ?
N1 C7 H7A 108.3 . . ?
S1 C7 H7A 108.3 . . ?
N1 C7 H7B 108.3 . . ?
S1 C7 H7B 108.3 . . ?
H7A C7 H7B 107.4 . . ?
N1 C8 S2 119.4(2) . . ?
N1 C8 H8A 107.5 . . ?
S2 C8 H8A 107.5 . . ?
N1 C8 H8B 107.5 . . ?
S2 C8 H8B 107.5 . . ?
H8A C8 H8B 107.0 . . ?
O2 C2 Fe1 178.1(6) . . ?
O4 C4 Fe2 177.8(6) . . ?
O1 C1 Fe1 176.4(4) . . ?
O6 C6 Fe2 177.3(4) . . ?
O3 C3 Fe1 176.6(5) . . ?
O5 C5 Fe2 178.5(5) . . ?
C10 C9 N1 114.6(3) . . ?
C10 C9 C14 113.5(3) . . ?
N1 C9 C14 131.9(3) . . ?
C13 C14 C9 131.1(3) . . ?
C13 C14 H14 114.5 . . ?
C9 C14 H14 114.5 . . ?
C9 C10 C11 114.8(3) . . ?
C9 C10 H10 122.6 . . ?
C11 C10 H10 122.6 . . ?
C10 C11 C12 132.2(3) . . ?
C10 C11 H11 113.9 . . ?
C12 C11 H11 113.9 . . ?
C13 C12 C15 116.3(3) . . ?
C13 C12 C11 111.3(3) . . ?
C15 C12 C11 132.4(3) . . ?
C12 C13 C14 117.0(3) . . ?
C12 C13 H13 121.5 . . ?
C14 C13 H13 121.5 . . ?
C15 C16 C17 172.6(4) . . ?
C18 C17 C22 113.4(3) . . ?
C18 C17 C16 121.5(3) . . ?
C22 C17 C16 125.1(4) . . ?
C16 C15 C12 176.1(4) . . ?
C20 C19 C18 124.4(4) . . ?
C20 C19 H19 117.8 . . ?
C18 C19 H19 117.8 . . ?
C17 C22 C21 122.9(4) . . ?
C17 C22 H22 118.6 . . ?
C21 C22 H22 118.6 . . ?
C19 C20 C21 111.7(3) . . ?
C19 C20 C23 125.6(3) . . ?
C21 C20 C23 122.6(3) . . ?
C20 C21 C22 124.5(3) . . ?
C20 C21 H21 117.7 . . ?
C22 C21 H21 117.7 . . ?
C17 C18 C19 123.0(3) . . ?
C17 C18 H18 118.5 . . ?
C19 C18 H18 118.5 . . ?
C7 N1 C9 114.3(3) . . ?
C7 N1 C8 108.8(3) . . ?
C9 N1 C8 133.5(3) . . ?
O8 C23 O7 112.7(3) . . ?
O8 C23 C20 128.7(4) . . ?
O7 C23 C20 118.6(3) . . ?
C23 O7 C24 123.5(3) . . ?
C25 C24 O7 112.5(4) . . ?
C25 C24 H24A 109.1 . . ?
O7 C24 H24A 109.1 . . ?
C25 C24 H24B 109.1 . . ?
O7 C24 H24B 109.1 . . ?
H24A C24 H24B 107.8 . . ?
C24 C25 H25A 109.5 . . ?
C24 C25 H25B 109.5 . . ?
H25A C25 H25B 109.5 . . ?
C24 C25 H25C 109.5 . . ?
H25A C25 H25C 109.5 . . ?
H25B C25 H25C 109.5 . . ?

loop_
_geom_bond_atom_site_label_1
_geom_bond_atom_site_label_2
_geom_bond_distance
_geom_bond_site_symmetry_2
_geom_bond_publ_flag
Fe1 C2 1.758(5) . ?
Fe1 C3 1.775(5) . ?
Fe1 C1 1.877(5) . ?
Fe1 S1 2.1160(11) . ?
Fe1 S2 2.3590(12) . ?
Fe1 Fe2 2.5888(9) . ?
Fe2 C4 1.700(6) . ?
Fe2 C6 1.799(5) . ?
Fe2 C5 1.931(5) . ?
Fe2 S2 2.0729(11) . ?
Fe2 S1 2.5141(13) . ?
S2 C8 1.892(4) . ?
S1 C7 1.856(4) . ?
C7 N1 1.301(5) . ?
C7 H7A 0.9700 . ?
C7 H7B 0.9700 . ?
C8 N1 1.539(5) . ?
C8 H8A 0.9700 . ?
C8 H8B 0.9700 . ?
C2 O2 1.134(6) . ?
C4 O4 1.074(6) . ?
C1 O1 1.180(5) . ?
C6 O6 1.128(5) . ?
C3 O3 1.148(6) . ?
C5 O5 1.214(6) . ?
C9 C10 1.285(5) . ?
C9 N1 1.490(4) . ?
C9 C14 1.495(5) . ?
C14 C13 1.456(5) . ?
C14 H14 0.9300 . ?
C10 C11 1.456(5) . ?
C10 H10 0.9300 . ?
C11 C12 1.521(5) . ?
C11 H11 0.9300 . ?
C12 C13 1.276(5) . ?
C12 C15 1.458(4) . ?
C13 H13 0.9300 . ?
C16 C15 1.330(5) . ?
C16 C17 1.496(4) . ?
C17 C18 1.428(5) . ?
C17 C22 1.434(5) . ?
C19 C20 1.433(5) . ?
C19 C18 1.506(5) . ?
C19 H19 0.9300 . ?
C22 C21 1.501(5) . ?
C22 H22 0.9300 . ?
C20 C21 1.435(5) . ?
C20 C23 1.518(4) . ?
C21 H21 0.9300 . ?
C18 H18 0.9300 . ?
C23 O8 1.230(4) . ?
C23 O7 1.361(4) . ?
O7 C24 1.600(5) . ?
C24 C25 1.433(7) . ?
C24 H24A 0.9700 . ?
C24 H24B 0.9700 . ?
C25 H25A 0.9600 . ?
C25 H25B 0.9600 . ?
C25 H25C 0.9600 . ?

loop_
_geom_torsion_atom_site_label_1
_geom_torsion_atom_site_label_2
_geom_torsion_atom_site_label_3
_geom_torsion_atom_site_label_4
_geom_torsion
_geom_torsion_site_symmetry_1
_geom_torsion_site_symmetry_2
_geom_torsion_site_symmetry_3
_geom_torsion_site_symmetry_4
_geom_torsion_publ_flag
C2 Fe1 Fe2 C4 0.6(3) . . . . ?
C3 Fe1 Fe2 C4 -91.0(3) . . . . ?
C1 Fe1 Fe2 C4 134.2(4) . . . . ?
S1 Fe1 Fe2 C4 81.93(19) . . . . ?
S2 Fe1 Fe2 C4 -172.3(2) . . . . ?
C2 Fe1 Fe2 C6 -130.7(3) . . . . ?
C3 Fe1 Fe2 C6 137.7(3) . . . . ?
C1 Fe1 Fe2 C6 2.9(4) . . . . ?
S1 Fe1 Fe2 C6 -49.3(3) . . . . ?
S2 Fe1 Fe2 C6 56.5(3) . . . . ?
C2 Fe1 Fe2 C5 93.2(3) . . . . ?
C3 Fe1 Fe2 C5 1.5(2) . . . . ?
C1 Fe1 Fe2 C5 -133.2(3) . . . . ?
S1 Fe1 Fe2 C5 174.52(17) . . . . ?
S2 Fe1 Fe2 C5 -79.67(17) . . . . ?
C2 Fe1 Fe2 S2 172.87(19) . . . . ?
C3 Fe1 Fe2 S2 81.22(17) . . . . ?
C1 Fe1 Fe2 S2 -53.5(3) . . . . ?
S1 Fe1 Fe2 S2 -105.81(5) . . . . ?
C2 Fe1 Fe2 S1 -81.32(18) . . . . ?
C3 Fe1 Fe2 S1 -172.97(17) . . . . ?
C1 Fe1 Fe2 S1 52.3(3) . . . . ?
S2 Fe1 Fe2 S1 105.81(5) . . . . ?
C4 Fe2 S2 C8 118.5(5) . . . . ?
C6 Fe2 S2 C8 -51.9(2) . . . . ?
C5 Fe2 S2 C8 -144.1(2) . . . . ?
S1 Fe2 S2 C8 52.74(13) . . . . ?
Fe1 Fe2 S2 C8 100.02(13) . . . . ?
C4 Fe2 S2 Fe1 18.5(5) . . . . ?
C6 Fe2 S2 Fe1 -151.88(16) . . . . ?
C5 Fe2 S2 Fe1 115.84(17) . . . . ?
S1 Fe2 S2 Fe1 -47.28(3) . . . . ?
C2 Fe1 S2 C8 -129.4(4) . . . . ?
C3 Fe1 S2 C8 152.7(2) . . . . ?
C1 Fe1 S2 C8 46.59(18) . . . . ?
S1 Fe1 S2 C8 -51.60(12) . . . . ?
Fe2 Fe1 S2 C8 -111.72(12) . . . . ?
C2 Fe1 S2 Fe2 -17.7(4) . . . . ?
C3 Fe1 S2 Fe2 -95.61(17) . . . . ?
C1 Fe1 S2 Fe2 158.31(14) . . . . ?
S1 Fe1 S2 Fe2 60.13(4) . . . . ?
C2 Fe1 S1 C7 -151.5(2) . . . . ?
C3 Fe1 S1 C7 113.2(4) . . . . ?
C1 Fe1 S1 C7 -62.5(2) . . . . ?
S2 Fe1 S1 C7 50.65(15) . . . . ?
Fe2 Fe1 S1 C7 97.79(15) . . . . ?
C2 Fe1 S1 Fe2 110.69(19) . . . . ?
C3 Fe1 S1 Fe2 15.4(4) . . . . ?
C1 Fe1 S1 Fe2 -160.26(14) . . . . ?
S2 Fe1 S1 Fe2 -47.15(3) . . . . ?
C4 Fe2 S1 C7 146.8(2) . . . . ?
C6 Fe2 S1 C7 40.91(18) . . . . ?
C5 Fe2 S1 C7 -129.8(5) . . . . ?
S2 Fe2 S1 C7 -55.85(12) . . . . ?
Fe1 Fe2 S1 C7 -112.98(12) . . . . ?
C4 Fe2 S1 Fe1 -100.26(18) . . . . ?
C6 Fe2 S1 Fe1 153.89(14) . . . . ?
C5 Fe2 S1 Fe1 -16.8(5) . . . . ?
S2 Fe2 S1 Fe1 57.13(4) . . . . ?
Fe1 S1 C7 N1 4.3(4) . . . . ?
Fe2 S1 C7 N1 76.9(3) . . . . ?
Fe2 S2 C8 N1 -66.3(3) . . . . ?
Fe1 S2 C8 N1 10.3(3) . . . . ?
C3 Fe1 C2 O2 75(16) . . . . ?
C1 Fe1 C2 O2 -177(100) . . . . ?
S1 Fe1 C2 O2 -77(16) . . . . ?
S2 Fe1 C2 O2 -1(16) . . . . ?
Fe2 Fe1 C2 O2 -15(16) . . . . ?
C6 Fe2 C4 O4 131(15) . . . . ?
C5 Fe2 C4 O4 -138(15) . . . . ?
S2 Fe2 C4 O4 -39(15) . . . . ?
S1 Fe2 C4 O4 25(15) . . . . ?
Fe1 Fe2 C4 O4 -23(15) . . . . ?
C2 Fe1 C1 O1 -38(6) . . . . ?
C3 Fe1 C1 O1 54(6) . . . . ?
S1 Fe1 C1 O1 -128(6) . . . . ?
S2 Fe1 C1 O1 144(6) . . . . ?
Fe2 Fe1 C1 O1 -174(6) . . . . ?
C4 Fe2 C6 O6 -165(10) . . . . ?
C5 Fe2 C6 O6 104(10) . . . . ?
S2 Fe2 C6 O6 10(10) . . . . ?
S1 Fe2 C6 O6 -73(10) . . . . ?
Fe1 Fe2 C6 O6 -36(10) . . . . ?
C2 Fe1 C3 O3 -146(9) . . . . ?
C1 Fe1 C3 O3 125(9) . . . . ?
S1 Fe1 C3 O3 -51(9) . . . . ?
S2 Fe1 C3 O3 12(9) . . . . ?
Fe2 Fe1 C3 O3 -37(9) . . . . ?
C4 Fe2 C5 O5 -51(19) . . . . ?
C6 Fe2 C5 O5 55(19) . . . . ?
S2 Fe2 C5 O5 154(19) . . . . ?
S1 Fe2 C5 O5 -134(18) . . . . ?
Fe1 Fe2 C5 O5 -148(19) . . . . ?
C10 C9 C14 C13 1.4(6) . . . . ?
N1 C9 C14 C13 178.9(4) . . . . ?
N1 C9 C10 C11 179.6(3) . . . . ?
C14 C9 C10 C11 -2.5(5) . . . . ?
C9 C10 C11 C12 1.7(6) . . . . ?
C10 C11 C12 C13 1.1(6) . . . . ?
C10 C11 C12 C15 -177.5(4) . . . . ?
C15 C12 C13 C14 176.6(4) . . . . ?
C11 C12 C13 C14 -2.2(5) . . . . ?
C9 C14 C13 C12 1.4(7) . . . . ?
C15 C16 C17 C18 -19(3) . . . . ?
C15 C16 C17 C22 159(3) . . . . ?
C17 C16 C15 C12 6(8) . . . . ?
C13 C12 C15 C16 -44(6) . . . . ?
C11 C12 C15 C16 134(6) . . . . ?
C18 C17 C22 C21 0.9(5) . . . . ?
C16 C17 C22 C21 -177.2(3) . . . . ?
C18 C19 C20 C21 0.9(5) . . . . ?
C18 C19 C20 C23 -177.9(3) . . . . ?
C19 C20 C21 C22 -2.7(5) . . . . ?
C23 C20 C21 C22 176.2(3) . . . . ?
C17 C22 C21 C20 1.9(5) . . . . ?
C22 C17 C18 C19 -2.6(5) . . . . ?
C16 C17 C18 C19 175.6(3) . . . . ?
C20 C19 C18 C17 1.8(6) . . . . ?
S1 C7 N1 C9 90.9(3) . . . . ?
S1 C7 N1 C8 -71.4(4) . . . . ?
C10 C9 N1 C7 176.5(3) . . . . ?
C14 C9 N1 C7 -1.0(6) . . . . ?
C10 C9 N1 C8 -26.8(5) . . . . ?
C14 C9 N1 C8 155.7(4) . . . . ?
S2 C8 N1 C7 62.3(4) . . . . ?
S2 C8 N1 C9 -95.3(4) . . . . ?
C19 C20 C23 O8 -165.7(4) . . . . ?
C21 C20 C23 O8 15.6(6) . . . . ?
C19 C20 C23 O7 16.9(5) . . . . ?
C21 C20 C23 O7 -161.9(3) . . . . ?
O8 C23 O7 C24 -2.2(5) . . . . ?
C20 C23 O7 C24 175.6(3) . . . . ?
C23 O7 C24 C25 -157.8(4) . . . . ?
